data_7237092
loop_
_publ_author_name
'Shen, Ruwei'
'Zhang, Ming'
'Xiao, Jing'
'Dong, Chao'
'Han, Li-Biao'

_publ_section_title
;
 Ph3P-mediated highly selective C(\a)--P coupling of quinone monoacetals
 with R2P(O)H: convenient and practical synthesis of ortho-phosphinyl
 phenols
;
_journal_issue 22
_journal_name_full 'Green Chemistry'
_journal_page_first 5111
_journal_paper_doi 10.1039/C8GC02918K
_journal_volume 20
_journal_year 2018
_chemical_absolute_configuration ad
_chemical_formula_moiety 'C20 H19 O5 P'
_chemical_formula_sum 'C20 H19 O5 P'
_chemical_formula_weight 370.32
_space_group_crystal_system orthorhombic
_space_group_IT_number 33
_space_group_name_Hall 'P 2c -2n'
_space_group_name_H-M_alt 'P n a 21'
_atom_sites_solution_hydrogens geom
_atom_sites_solution_primary direct
_audit_creation_date 2018-03-16
_audit_creation_method
;
Olex2 1.2
(compiled 2017.03.28 svn.r3405 for OlexSys, GUI svn.r5381)
;
_audit_update_record
;
2018-07-10 deposited with the CCDC.
2018-10-16 downloaded from the CCDC.
;
_cell_angle_alpha 90
_cell_angle_beta 90
_cell_angle_gamma 90
_cell_formula_units_Z 4
_cell_length_a 12.4510(7)
_cell_length_b 18.5872(10)
_cell_length_c 7.9138(5)
_cell_measurement_reflns_used 7835
_cell_measurement_temperature 293(2)
_cell_measurement_theta_max 29.3175
_cell_measurement_theta_min 3.2346
_cell_volume 1831.48(18)
_computing_cell_refinement
;
CrysAlisPro, Agilent Technologies,
Version 1.171.35.11 (release 16-05-2011 CrysAlis171 .NET)
(compiled May 16 2011,17:55:39)
;
_computing_data_collection
;
CrysAlisPro, Agilent Technologies,
Version 1.171.35.11 (release 16-05-2011 CrysAlis171 .NET)
(compiled May 16 2011,17:55:39)
;
_computing_data_reduction
;
CrysAlisPro, Agilent Technologies,
Version 1.171.35.11 (release 16-05-2011 CrysAlis171 .NET)
(compiled May 16 2011,17:55:39)
;
_computing_molecular_graphics 'Olex2 (Dolomanov et al., 2009)'
_computing_publication_material 'Olex2 (Dolomanov et al., 2009)'
_computing_structure_refinement 'ShelXL (Sheldrick, 2015)'
_computing_structure_solution 'ShelXS (Sheldrick, 2008)'
_diffrn_ambient_temperature 293.15
_diffrn_detector_area_resol_mean 10.3592
_diffrn_measured_fraction_theta_full 0.998
_diffrn_measured_fraction_theta_max 0.998
_diffrn_measurement_details
;
#__ type_ start__ end____ width___ exp.time_
  1 omega  -70.00    2.00   1.0000    1.5000
omega____ theta____ kappa____ phi______ frames
    -      -11.6246  126.0000   92.0000 72

#__ type_ start__ end____ width___ exp.time_
  2 omega  -17.00   80.00   1.0000    1.5000
omega____ theta____ kappa____ phi______ frames
    -       11.9371   77.0000  120.0000 97

#__ type_ start__ end____ width___ exp.time_
  3 omega  -14.00   75.00   1.0000    1.5000
omega____ theta____ kappa____ phi______ frames
    -       11.9371   38.0000   60.0000 89

#__ type_ start__ end____ width___ exp.time_
  4 omega  -14.00   69.00   1.0000    1.5000
omega____ theta____ kappa____ phi______ frames
    -       11.9371   38.0000 -120.0000 83

#__ type_ start__ end____ width___ exp.time_
  5 omega  -53.00   46.00   1.0000    1.5000
omega____ theta____ kappa____ phi______ frames
    -       11.9371  -77.0000   30.0000 99

#__ type_ start__ end____ width___ exp.time_
  6 omega  -56.00   46.00   1.0000    1.5000
omega____ theta____ kappa____ phi______ frames
    -       11.9371  -77.0000  -90.0000 102

#__ type_ start__ end____ width___ exp.time_
  7 omega  -13.00   85.00   1.0000    1.5000
omega____ theta____ kappa____ phi______ frames
    -       11.9371   38.0000  -30.0000 98
;
_diffrn_measurement_device_type 'Xcalibur, Atlas, Gemini ultra'
_diffrn_measurement_method '\w scans'
_diffrn_orient_matrix_UB_11 0.0173542000
_diffrn_orient_matrix_UB_12 0.0231741000
_diffrn_orient_matrix_UB_13 -0.0657460000
_diffrn_orient_matrix_UB_21 -0.0535779000
_diffrn_orient_matrix_UB_22 0.0026476000
_diffrn_orient_matrix_UB_23 -0.0298431000
_diffrn_orient_matrix_UB_31 -0.0086189000
_diffrn_orient_matrix_UB_32 0.0301988000
_diffrn_orient_matrix_UB_33 0.0530989000
_diffrn_radiation_monochromator graphite
_diffrn_radiation_type MoK\a
_diffrn_radiation_wavelength 0.71073
_diffrn_reflns_av_R_equivalents 0.0435
_diffrn_reflns_av_unetI/netI 0.0223
_diffrn_reflns_Laue_measured_fraction_full 0.998
_diffrn_reflns_Laue_measured_fraction_max 0.998
_diffrn_reflns_limit_h_max 15
_diffrn_reflns_limit_h_min -15
_diffrn_reflns_limit_k_max 22
_diffrn_reflns_limit_k_min -22
_diffrn_reflns_limit_l_max 9
_diffrn_reflns_limit_l_min -9
_diffrn_reflns_number 25295
_diffrn_reflns_point_group_measured_fraction_full 0.998
_diffrn_reflns_point_group_measured_fraction_max 0.998
_diffrn_reflns_theta_full 25.242
_diffrn_reflns_theta_max 25.341
_diffrn_reflns_theta_min 3.241
_diffrn_source 'Enhance (Mo) X-ray Source'
_exptl_absorpt_coefficient_mu 0.178
_exptl_absorpt_correction_T_max 1.00000
_exptl_absorpt_correction_T_min 0.91982
_exptl_absorpt_correction_type multi-scan
_exptl_absorpt_process_details
;
CrysAlisPro, Agilent Technologies,
Version 1.171.35.11 (release 16-05-2011 CrysAlis171 .NET)
(compiled May 16 2011,17:55:39)
Empirical absorption correction using spherical harmonics,
 implemented in SCALE3 ABSPACK scaling algorithm.
;
_exptl_crystal_colour colourless
_exptl_crystal_colour_primary colourless
_exptl_crystal_density_diffrn 1.343
_exptl_crystal_description block
_exptl_crystal_F_000 776
_exptl_crystal_size_max 0.49
_exptl_crystal_size_mid 0.46
_exptl_crystal_size_min 0.4
_refine_diff_density_max 0.189
_refine_diff_density_min -0.215
_refine_diff_density_rms 0.037
_refine_ls_abs_structure_details
;
 Flack x determined using 1282 quotients [(I+)-(I-)]/[(I+)+(I-)]
 (Parsons, Flack and Wagner, Acta Cryst. B69 (2013) 249-259).
;
_refine_ls_abs_structure_Flack -0.01(4)
_refine_ls_extinction_method none
_refine_ls_goodness_of_fit_ref 1.041
_refine_ls_hydrogen_treatment constr
_refine_ls_matrix_type full
_refine_ls_number_parameters 236
_refine_ls_number_reflns 3352
_refine_ls_number_restraints 1
_refine_ls_restrained_S_all 1.041
_refine_ls_R_factor_all 0.0429
_refine_ls_R_factor_gt 0.0362
_refine_ls_shift/su_max 0.000
_refine_ls_shift/su_mean 0.000
_refine_ls_structure_factor_coef Fsqd
_refine_ls_weighting_details 'w=1/[\s^2^(Fo^2^)+(0.0487P)^2^+0.4196P] where P=(Fo^2^+2Fc^2^)/3'
_refine_ls_weighting_scheme calc
_refine_ls_wR_factor_gt 0.0867
_refine_ls_wR_factor_ref 0.0919
_reflns_Friedel_coverage 0.856
_reflns_Friedel_fraction_full 0.999
_reflns_Friedel_fraction_max 0.999
_reflns_number_gt 3013
_reflns_number_total 3352
_reflns_threshold_expression 'I > 2\s(I)'
_cod_data_source_file c8gc02918k2.cif
_cod_data_source_block 180315_zm_zju_1
_cod_database_code 7237092
_shelx_shelxl_version_number 2016/6
_chemical_oxdiff_formula 'c h n o P'
_shelx_space_group_comment
;
The symmetry employed for this shelxl refinement is uniquely defined
by the following loop, which should always be used as a source of
symmetry information in preference to the above space-group names.
They are only intended as comments.
;
_shelx_estimated_absorpt_t_max 0.932
_shelx_estimated_absorpt_t_min 0.918
_reflns_odcompleteness_completeness 99.63
_reflns_odcompleteness_iscentric 1
_reflns_odcompleteness_theta 26.32
_olex2_refinement_description
;
1. Fixed Uiso
 At 1.2 times of:
  All C(H) groups, All C(H,H) groups
 At 1.5 times of:
  All C(H,H,H) groups
2.a Ternary CH refined with riding coordinates:
 C7(H7)
2.b Secondary CH2 refined with riding coordinates:
 C1(H1A,H1B), C6(H6A,H6B)
2.c Aromatic/amide H refined with riding coordinates:
 C4(H4), C10(H10), C11(H11), C12(H12), C13(H13), C14(H14), C16(H16), C17(H17),
 C18(H18), C19(H19), C20(H20)
2.d Idealised Me refined as rotating group:
 C8(H8A,H8B,H8C)
;
_olex2_submission_special_instructions 'No special instructions were received'

loop_
_space_group_symop_operation_xyz
'x, y, z'
'-x, -y, z+1/2'
'-x+1/2, y+1/2, z+1/2'
'x+1/2, -y+1/2, z'

loop_
_atom_site_label
_atom_site_type_symbol
_atom_site_fract_x
_atom_site_fract_y
_atom_site_fract_z
_atom_site_U_iso_or_equiv
_atom_site_adp_type
_atom_site_occupancy
_atom_site_site_symmetry_order
_atom_site_calc_flag
_atom_site_refinement_flags_posn
P1 P 0.66969(6) 0.35533(4) 0.64989(12) 0.0329(2) Uani 1 1 d .
O1 O 0.67551(18) 0.45495(11) 0.3509(3) 0.0468(6) Uani 1 1 d .
O2 O 0.5100(2) 0.44394(13) 0.2285(5) 0.0706(9) Uani 1 1 d .
O3 O 0.71080(17) 0.37069(12) 0.1406(3) 0.0459(5) Uani 1 1 d .
O4 O 0.4796(2) 0.20277(14) 0.3996(4) 0.0658(8) Uani 1 1 d .
O5 O 0.55664(17) 0.37711(11) 0.6768(3) 0.0464(6) Uani 1 1 d .
C1 C 0.5964(3) 0.49371(19) 0.2598(7) 0.0651(12) Uani 1 1 d .
H1A H 0.625682 0.511386 0.154069 0.078 Uiso 1 1 calc R
H1B H 0.571071 0.534391 0.325416 0.078 Uiso 1 1 calc R
C2 C 0.6637(2) 0.38251(16) 0.2993(4) 0.0367(7) Uani 1 1 d .
C3 C 0.5448(3) 0.37818(18) 0.2703(5) 0.0465(8) Uani 1 1 d .
C4 C 0.4841(3) 0.3200(2) 0.2916(5) 0.0526(9) Uani 1 1 d .
H4 H 0.411718 0.320614 0.262730 0.063 Uiso 1 1 calc R
C5 C 0.5326(3) 0.25631(19) 0.3599(5) 0.0448(8) Uani 1 1 d .
C6 C 0.6534(3) 0.25509(17) 0.3835(4) 0.0393(8) Uani 1 1 d .
H6A H 0.686403 0.238718 0.279300 0.047 Uiso 1 1 calc R
H6B H 0.670922 0.220457 0.470903 0.047 Uiso 1 1 calc R
C7 C 0.7024(2) 0.32853(16) 0.4319(4) 0.0332(7) Uani 1 1 d .
H7 H 0.780712 0.324668 0.422613 0.040 Uiso 1 1 calc R
C8 C 0.8241(3) 0.3824(3) 0.1327(6) 0.0639(11) Uani 1 1 d .
H8A H 0.846808 0.382538 0.016762 0.096 Uiso 1 1 calc GR
H8B H 0.860492 0.344582 0.192349 0.096 Uiso 1 1 calc GR
H8C H 0.841116 0.427836 0.183622 0.096 Uiso 1 1 calc GR
C9 C 0.7652(3) 0.42497(16) 0.7061(4) 0.0367(7) Uani 1 1 d .
C10 C 0.7248(3) 0.48373(17) 0.7947(5) 0.0485(8) Uani 1 1 d .
H10 H 0.652139 0.485925 0.821350 0.058 Uiso 1 1 calc R
C11 C 0.7929(4) 0.53893(19) 0.8433(5) 0.0601(11) Uani 1 1 d .
H11 H 0.765563 0.578378 0.901423 0.072 Uiso 1 1 calc R
C12 C 0.9007(4) 0.5357(2) 0.8059(5) 0.0648(12) Uani 1 1 d .
H12 H 0.946141 0.572760 0.839124 0.078 Uiso 1 1 calc R
C13 C 0.9408(4) 0.4781(2) 0.7200(6) 0.0648(11) Uani 1 1 d .
H13 H 1.013871 0.475956 0.695876 0.078 Uiso 1 1 calc R
C14 C 0.8739(3) 0.42232(19) 0.6680(5) 0.0496(9) Uani 1 1 d .
H14 H 0.901833 0.383549 0.608172 0.060 Uiso 1 1 calc R
C15 C 0.7031(2) 0.27480(16) 0.7689(4) 0.0361(7) Uani 1 1 d .
C16 C 0.8035(3) 0.24201(19) 0.7613(6) 0.0509(9) Uani 1 1 d .
H16 H 0.858766 0.263576 0.700504 0.061 Uiso 1 1 calc R
C17 C 0.8215(3) 0.1776(2) 0.8436(6) 0.0604(11) Uani 1 1 d .
H17 H 0.888782 0.155946 0.838222 0.073 Uiso 1 1 calc R
C18 C 0.7400(3) 0.1452(2) 0.9338(5) 0.0601(11) Uani 1 1 d .
H18 H 0.752053 0.101794 0.988939 0.072 Uiso 1 1 calc R
C19 C 0.6410(3) 0.1774(2) 0.9417(6) 0.0588(10) Uani 1 1 d .
H19 H 0.585955 0.155484 1.002321 0.071 Uiso 1 1 calc R
C20 C 0.6221(3) 0.24200(19) 0.8604(5) 0.0472(9) Uani 1 1 d .
H20 H 0.554757 0.263460 0.867185 0.057 Uiso 1 1 calc R

loop_
_atom_site_aniso_label
_atom_site_aniso_U_11
_atom_site_aniso_U_22
_atom_site_aniso_U_33
_atom_site_aniso_U_23
_atom_site_aniso_U_13
_atom_site_aniso_U_12
P1 0.0285(4) 0.0274(4) 0.0429(4) -0.0026(4) 0.0006(4) -0.0006(3)
O1 0.0494(14) 0.0279(11) 0.0632(15) 0.0020(11) -0.0137(12) -0.0015(10)
O2 0.0469(14) 0.0457(16) 0.119(3) 0.0078(16) -0.0248(16) 0.0112(12)
O3 0.0410(11) 0.0547(14) 0.0421(12) 0.0053(14) -0.0053(13) 0.0018(9)
O4 0.0651(16) 0.0488(15) 0.084(2) -0.0061(14) 0.0006(15) -0.0268(13)
O5 0.0344(11) 0.0416(12) 0.0632(18) -0.0044(12) 0.0049(11) 0.0056(9)
C1 0.057(2) 0.0366(19) 0.102(3) 0.009(2) -0.020(2) 0.0078(17)
C2 0.0337(17) 0.0288(16) 0.0476(19) 0.0006(14) -0.0082(14) -0.0021(13)
C3 0.0366(17) 0.0404(18) 0.063(2) -0.0015(16) -0.0088(17) 0.0047(15)
C4 0.0309(17) 0.051(2) 0.076(3) -0.0088(19) -0.0097(18) -0.0020(15)
C5 0.0430(18) 0.0407(18) 0.051(2) -0.0118(16) -0.0008(16) -0.0084(15)
C6 0.0457(18) 0.0248(15) 0.0475(19) -0.0049(14) -0.0034(15) 0.0003(13)
C7 0.0274(14) 0.0275(15) 0.0447(18) -0.0001(13) 0.0005(14) 0.0015(12)
C8 0.0402(18) 0.097(3) 0.054(2) 0.021(3) 0.0029(19) 0.0026(19)
C9 0.0430(18) 0.0264(15) 0.0408(16) 0.0019(12) -0.0060(13) -0.0047(13)
C10 0.053(2) 0.0345(17) 0.058(2) -0.0016(16) -0.0109(18) 0.0019(15)
C11 0.090(3) 0.0296(18) 0.061(2) -0.0063(17) -0.020(2) -0.0035(19)
C12 0.084(3) 0.051(2) 0.059(2) 0.006(2) -0.015(2) -0.035(2)
C13 0.058(2) 0.068(3) 0.068(2) -0.004(2) 0.004(2) -0.032(2)
C14 0.0457(18) 0.0498(19) 0.053(2) -0.0079(18) 0.0077(18) -0.0152(15)
C15 0.0352(16) 0.0317(16) 0.0415(16) -0.0039(14) 0.0011(14) -0.0031(12)
C16 0.0378(17) 0.0430(19) 0.072(2) 0.0140(19) 0.0069(18) -0.0010(15)
C17 0.049(2) 0.048(2) 0.085(3) 0.018(2) 0.005(2) 0.0083(17)
C18 0.070(3) 0.042(2) 0.069(3) 0.0157(19) 0.004(2) 0.0026(18)
C19 0.062(2) 0.049(2) 0.065(2) 0.014(2) 0.017(2) -0.0067(19)
C20 0.0410(19) 0.045(2) 0.056(2) 0.0029(17) 0.0085(18) 0.0005(15)

loop_
_atom_type_symbol
_atom_type_description
_atom_type_scat_dispersion_real
_atom_type_scat_dispersion_imag
_atom_type_scat_source
C C 0.0033 0.0016 'International Tables Vol C Tables 4.2.6.8 and 6.1.1.4'
H H 0.0000 0.0000 'International Tables Vol C Tables 4.2.6.8 and 6.1.1.4'
O O 0.0106 0.0060 'International Tables Vol C Tables 4.2.6.8 and 6.1.1.4'
P P 0.1023 0.0942 'International Tables Vol C Tables 4.2.6.8 and 6.1.1.4'

loop_
_geom_angle_atom_site_label_1
_geom_angle_atom_site_label_2
_geom_angle_atom_site_label_3
_geom_angle
O5 P1 C7 114.81(14)
O5 P1 C9 113.14(14)
O5 P1 C15 111.63(14)
C9 P1 C7 106.13(15)
C9 P1 C15 108.11(14)
C15 P1 C7 102.24(14)
C2 O1 C1 105.4(3)
C3 O2 C1 107.6(3)
C2 O3 C8 115.3(3)
O1 C1 O2 106.3(3)
O1 C1 H1A 110.5
O1 C1 H1B 110.5
O2 C1 H1A 110.5
O2 C1 H1B 110.5
H1A C1 H1B 108.7
O1 C2 C3 101.4(2)
O1 C2 C7 113.2(3)
O3 C2 O1 111.3(3)
O3 C2 C3 105.5(3)
O3 C2 C7 112.3(2)
C3 C2 C7 112.4(3)
O2 C3 C2 107.9(3)
C4 C3 O2 126.2(3)
C4 C3 C2 125.8(3)
C3 C4 H4 120.7
C3 C4 C5 118.7(3)
C5 C4 H4 120.7
O4 C5 C4 122.4(3)
O4 C5 C6 119.2(3)
C4 C5 C6 118.4(3)
C5 C6 H6A 108.7
C5 C6 H6B 108.7
C5 C6 C7 114.2(3)
H6A C6 H6B 107.6
C7 C6 H6A 108.7
C7 C6 H6B 108.7
P1 C7 H7 108.1
C2 C7 P1 113.3(2)
C2 C7 C6 106.6(3)
C2 C7 H7 108.1
C6 C7 P1 112.6(2)
C6 C7 H7 108.1
O3 C8 H8A 109.5
O3 C8 H8B 109.5
O3 C8 H8C 109.5
H8A C8 H8B 109.5
H8A C8 H8C 109.5
H8B C8 H8C 109.5
C10 C9 P1 116.6(3)
C14 C9 P1 124.1(2)
C14 C9 C10 119.3(3)
C9 C10 H10 120.0
C11 C10 C9 120.0(4)
C11 C10 H10 120.0
C10 C11 H11 119.9
C12 C11 C10 120.3(4)
C12 C11 H11 119.9
C11 C12 H12 120.0
C13 C12 C11 120.0(4)
C13 C12 H12 120.0
C12 C13 H13 119.6
C12 C13 C14 120.8(4)
C14 C13 H13 119.6
C9 C14 C13 119.6(4)
C9 C14 H14 120.2
C13 C14 H14 120.2
C16 C15 P1 123.0(3)
C20 C15 P1 117.8(2)
C20 C15 C16 119.0(3)
C15 C16 H16 119.8
C17 C16 C15 120.3(3)
C17 C16 H16 119.8
C16 C17 H17 119.9
C18 C17 C16 120.2(3)
C18 C17 H17 119.9
C17 C18 H18 120.1
C19 C18 C17 119.7(4)
C19 C18 H18 120.1
C18 C19 H19 119.7
C18 C19 C20 120.7(4)
C20 C19 H19 119.7
C15 C20 H20 119.9
C19 C20 C15 120.2(3)
C19 C20 H20 119.9

loop_
_geom_bond_atom_site_label_1
_geom_bond_atom_site_label_2
_geom_bond_distance
P1 O5 1.480(2)
P1 C7 1.842(3)
P1 C9 1.813(3)
P1 C15 1.817(3)
O1 C1 1.417(4)
O1 C2 1.415(4)
O2 C1 1.440(5)
O2 C3 1.338(4)
O3 C2 1.403(4)
O3 C8 1.429(4)
O4 C5 1.235(4)
C1 H1A 0.9700
C1 H1B 0.9700
C2 C3 1.501(4)
C2 C7 1.529(4)
C3 C4 1.329(5)
C4 H4 0.9300
C4 C5 1.435(5)
C5 C6 1.515(5)
C6 H6A 0.9700
C6 H6B 0.9700
C6 C7 1.544(4)
C7 H7 0.9800
C8 H8A 0.9600
C8 H8B 0.9600
C8 H8C 0.9600
C9 C10 1.392(5)
C9 C14 1.388(5)
C10 H10 0.9300
C10 C11 1.385(5)
C11 H11 0.9300
C11 C12 1.376(6)
C12 H12 0.9300
C12 C13 1.363(6)
C13 H13 0.9300
C13 C14 1.392(5)
C14 H14 0.9300
C15 C16 1.392(5)
C15 C20 1.384(5)
C16 H16 0.9300
C16 C17 1.382(5)
C17 H17 0.9300
C17 C18 1.379(5)
C18 H18 0.9300
C18 C19 1.371(6)
C19 H19 0.9300
C19 C20 1.383(5)
C20 H20 0.9300
